data_7708204
loop_
_publ_author_name
'Vr\'ana, Jan'
'N\<emec, Vlastimil'
'Samsonov, Maksim Andreevich'
'R\%u\<zi\<cka, Ale\<s'

_publ_section_title
;
 On the edge of the steric repulsion and reactivity of bulky anilines; a
 case study of chloro(imino)phosphine synthesis
;
_journal_name_full 'Dalton Transactions'
_journal_paper_doi 10.1039/D1DT02445K
_journal_year 2021
_chemical_formula_sum 'C40 H33 Cl N P'
_chemical_formula_weight 594.09
_space_group_crystal_system monoclinic
_space_group_IT_number 14
_space_group_name_Hall '-P 2yn'
_space_group_name_H-M_alt 'P 1 21/n 1'
_atom_sites_solution_hydrogens geom
_audit_creation_method SHELXL-2017/1
_audit_update_record
;
2021-06-02 deposited with the CCDC.	2021-09-03 downloaded from the CCDC.
;
_cell_angle_alpha 90
_cell_angle_beta 94.724(9)
_cell_angle_gamma 90
_cell_formula_units_Z 4
_cell_length_a 8.622(2)
_cell_length_b 19.654(2)
_cell_length_c 18.335(2)
_cell_measurement_reflns_used 72188
_cell_measurement_temperature 150(2)
_cell_measurement_theta_max 27.5
_cell_measurement_theta_min 1
_cell_volume 3096.4(9)
_computing_cell_refinement 'APEX3 v2016.9-0 (Bruker AXS)'
_computing_data_collection 'Bruker Instrument Service vV6.2.3'
_computing_data_reduction 'SAINT V8.37A (Bruker AXS Inc., 2015)'
_computing_molecular_graphics 'Bruker SHELXTL'
_computing_publication_material 'Bruker SHELXTL'
_computing_structure_refinement 'SHELXL-2017/1 (Sheldrick, 2017)'
_computing_structure_solution 'XT, VERSION 2014/5'
_diffrn_ambient_temperature 150(2)
_diffrn_detector_area_resol_mean 10.4167
_diffrn_measured_fraction_theta_full 0.999
_diffrn_measured_fraction_theta_max 0.994
_diffrn_measurement_device_type 'Bruker D8 - Venture'
_diffrn_measurement_method '\f and \w scans to fill the Ewald sphere'
_diffrn_radiation_type MoK\a
_diffrn_radiation_wavelength 0.71073
_diffrn_reflns_av_R_equivalents 0.1169
_diffrn_reflns_av_unetI/netI 0.0503
_diffrn_reflns_Laue_measured_fraction_full 0.999
_diffrn_reflns_Laue_measured_fraction_max 0.994
_diffrn_reflns_limit_h_max 11
_diffrn_reflns_limit_h_min -11
_diffrn_reflns_limit_k_max 25
_diffrn_reflns_limit_k_min -25
_diffrn_reflns_limit_l_max 23
_diffrn_reflns_limit_l_min -23
_diffrn_reflns_number 72188
_diffrn_reflns_point_group_measured_fraction_full 0.999
_diffrn_reflns_point_group_measured_fraction_max 0.994
_diffrn_reflns_theta_full 25.242
_diffrn_reflns_theta_max 27.562
_diffrn_reflns_theta_min 2.353
_diffrn_source 'sealed X-ray tube'
_exptl_absorpt_coefficient_mu 0.205
_exptl_absorpt_correction_T_max 0.7456
_exptl_absorpt_correction_T_min 0.6452
_exptl_absorpt_correction_type multi-scan
_exptl_absorpt_process_details
;
SADABS-2016/2 - Bruker AXS area detector
scaling and absorption correction
;
_exptl_crystal_colour orange
_exptl_crystal_density_diffrn 1.274
_exptl_crystal_description needle
_exptl_crystal_F_000 1248
_exptl_crystal_size_max 0.410
_exptl_crystal_size_mid 0.183
_exptl_crystal_size_min 0.074
_refine_diff_density_max 0.383
_refine_diff_density_min -0.537
_refine_diff_density_rms 0.058
_refine_ls_extinction_method none
_refine_ls_goodness_of_fit_ref 1.068
_refine_ls_hydrogen_treatment constr
_refine_ls_matrix_type full
_refine_ls_number_parameters 389
_refine_ls_number_reflns 7109
_refine_ls_number_restraints 342
_refine_ls_restrained_S_all 1.044
_refine_ls_R_factor_all 0.0999
_refine_ls_R_factor_gt 0.0616
_refine_ls_shift/su_max 0.000
_refine_ls_shift/su_mean 0.000
_refine_ls_structure_factor_coef Fsqd
_refine_ls_weighting_details 'w=1/[\s^2^(Fo^2^)+(0.0623P)^2^+2.6128P] where P=(Fo^2^+2Fc^2^)/3'
_refine_ls_weighting_scheme calc
_refine_ls_wR_factor_gt 0.1338
_refine_ls_wR_factor_ref 0.1510
_reflns_Friedel_coverage 0.000
_reflns_number_gt 4960
_reflns_number_total 7109
_reflns_threshold_expression 'I > 2\s(I)'
_cod_data_source_file d1dt02445k2.cif
_cod_data_source_block jvr210407P1_10
_cod_original_cell_volume 3096.5(10)
_cod_original_sg_symbol_H-M 'P 21/n'
_cod_database_code 7708204
_shelx_shelxl_version_number 2017/1
_shelx_space_group_comment
;
The symmetry employed for this shelxl refinement is uniquely defined
by the following loop, which should always be used as a source of
symmetry information in preference to the above space-group names.
They are only intended as comments.
;
_exptl_absorpt_special_details
;
The ratio of minimum to maximum
apparent transmission was 0.865
;

loop_
_space_group_symop_operation_xyz
'x, y, z'
'-x+1/2, y+1/2, -z+1/2'
'-x, -y, -z'
'x-1/2, -y-1/2, z-1/2'

loop_
_atom_site_label
_atom_site_type_symbol
_atom_site_fract_x
_atom_site_fract_y
_atom_site_fract_z
_atom_site_U_iso_or_equiv
_atom_site_adp_type
_atom_site_occupancy
_atom_site_site_symmetry_order
_atom_site_calc_flag
_atom_site_refinement_flags_posn
_atom_site_refinement_flags_adp
_atom_site_refinement_flags_occupancy
_atom_site_disorder_assembly
_atom_site_disorder_group
P1 P 0.52047(10) 0.28880(4) 0.22232(4) 0.03336(19) Uani 1 1 d . . . . .
Cl1 Cl 0.72958(12) 0.24151(4) 0.25990(5) 0.0567(3) Uani 1 1 d . . . . .
N1 N 0.5158(2) 0.36218(10) 0.24580(10) 0.0219(4) Uani 1 1 d . . . . .
C1 C 0.5964(2) 0.41700(11) 0.27957(12) 0.0159(4) Uani 1 1 d . . . . .
C2 C 0.6527(3) 0.46951(11) 0.23622(12) 0.0166(4) Uani 1 1 d . . . . .
C3 C 0.7344(3) 0.52194(11) 0.27325(12) 0.0181(5) Uani 1 1 d . . . . .
H3 H 0.777674 0.556843 0.245364 0.022 Uiso 1 1 calc R U . . .
C5 C 0.6940(3) 0.47388(11) 0.39000(12) 0.0178(5) Uani 1 1 d . . . . .
H5 H 0.706243 0.476137 0.441911 0.021 Uiso 1 1 calc R U . . .
C4 C 0.7557(3) 0.52552(11) 0.34907(12) 0.0182(5) Uani 1 1 d . . . . .
C7 C 0.6371(3) 0.46437(11) 0.15151(12) 0.0181(5) Uani 1 1 d . . . . .
C6 C 0.6150(2) 0.41925(11) 0.35655(12) 0.0151(4) Uani 1 1 d . . . . .
C9 C 0.3446(3) 0.50771(12) 0.14401(12) 0.0217(5) Uani 1 1 d . . . . .
C8 C 0.4622(3) 0.45747(12) 0.11977(12) 0.0217(5) Uani 1 1 d . . . . .
H8A H 0.460119 0.460119 0.065774 0.026 Uiso 1 1 calc R U . . .
H8B H 0.426312 0.411313 0.131941 0.026 Uiso 1 1 calc R U . . .
C10 C 0.2699(3) 0.49804(13) 0.20754(13) 0.0242(5) Uani 1 1 d . . . . .
H10 H 0.298767 0.460746 0.238719 0.029 Uiso 1 1 calc R U . . .
C11 C 0.1538(3) 0.54211(14) 0.22603(14) 0.0292(6) Uani 1 1 d . . . . .
H11 H 0.104379 0.534804 0.269799 0.035 Uiso 1 1 calc R U . . .
C12 C 0.1092(3) 0.59661(14) 0.18134(15) 0.0321(6) Uani 1 1 d . . . . .
H12 H 0.029484 0.626646 0.194125 0.039 Uiso 1 1 calc R U . . .
C13 C 0.1819(3) 0.60678(13) 0.11811(15) 0.0307(6) Uani 1 1 d . . . . .
H13 H 0.151862 0.643971 0.086993 0.037 Uiso 1 1 calc R U . . .
C14 C 0.2981(3) 0.56325(13) 0.09964(13) 0.0273(6) Uani 1 1 d . . . . .
H14 H 0.347441 0.571142 0.055969 0.033 Uiso 1 1 calc R U . . .
C15 C 0.7305(3) 0.40110(11) 0.13094(12) 0.0206(5) Uani 1 1 d . . . . .
C16 C 0.6735(3) 0.35321(12) 0.07919(13) 0.0267(5) Uani 1 1 d . . . . .
H16 H 0.571296 0.358066 0.056114 0.032 Uiso 1 1 calc R U . . .
C17 C 0.7658(4) 0.29808(13) 0.06107(15) 0.0348(6) Uani 1 1 d . . . . .
H17 H 0.725212 0.265490 0.026288 0.042 Uiso 1 1 calc R U . . .
C18 C 0.9145(4) 0.29072(14) 0.09317(16) 0.0374(7) Uani 1 1 d . . . . .
H18 H 0.976959 0.253402 0.080474 0.045 Uiso 1 1 calc R U . . .
C19 C 0.9726(3) 0.33806(14) 0.14408(16) 0.0350(6) Uani 1 1 d . . . . .
H19 H 1.075531 0.333452 0.166303 0.042 Uiso 1 1 calc R U . . .
C20 C 0.8805(3) 0.39242(13) 0.16283(13) 0.0260(5) Uani 1 1 d . . . . .
H20 H 0.921467 0.424308 0.198297 0.031 Uiso 1 1 calc R U . . .
C21 C 0.6999(3) 0.52763(11) 0.11315(12) 0.0189(5) Uani 1 1 d . . . . .
C22 C 0.7984(3) 0.52082(12) 0.05698(12) 0.0218(5) Uani 1 1 d . . . . .
H22 H 0.839008 0.477211 0.046849 0.026 Uiso 1 1 calc R U . . .
C23 C 0.8385(3) 0.57619(13) 0.01553(13) 0.0260(5) Uani 1 1 d . . . . .
H23 H 0.905439 0.569966 -0.022578 0.031 Uiso 1 1 calc R U . . .
C24 C 0.7824(3) 0.63985(13) 0.02912(14) 0.0282(6) Uani 1 1 d . . . . .
H24 H 0.809218 0.677660 0.000422 0.034 Uiso 1 1 calc R U . . .
C25 C 0.6862(3) 0.64818(13) 0.08523(14) 0.0270(5) Uani 1 1 d . . . . .
H25 H 0.647376 0.692129 0.095311 0.032 Uiso 1 1 calc R U . . .
C26 C 0.6458(3) 0.59293(12) 0.12701(13) 0.0237(5) Uani 1 1 d . . . . .
H26 H 0.580322 0.599707 0.165592 0.028 Uiso 1 1 calc R U . . .
C27 C 0.8423(3) 0.58461(13) 0.38576(14) 0.0288(6) Uani 1 1 d . . . . .
H27A H 0.940852 0.591320 0.363630 0.043 Uiso 1 1 calc R U . . .
H27B H 0.863483 0.574998 0.438076 0.043 Uiso 1 1 calc R U . . .
H27C H 0.778932 0.625903 0.379390 0.043 Uiso 1 1 calc R U . . .
C28 C 0.5453(3) 0.36222(11) 0.40004(12) 0.0171(5) Uani 1 1 d . . . . .
H28 H 0.576977 0.318805 0.377013 0.020 Uiso 1 1 calc R U . . .
C29 C 0.6115(3) 0.35879(10) 0.47979(12) 0.0166(5) Uani 1 1 d . . . . .
C30 C 0.7471(3) 0.32230(12) 0.49658(13) 0.0230(5) Uani 1 1 d . . . . .
H30 H 0.797681 0.301374 0.458284 0.028 Uiso 1 1 calc R U . . .
C31 C 0.8107(3) 0.31569(13) 0.56833(14) 0.0294(6) Uani 1 1 d . . . . .
H31 H 0.903326 0.290116 0.578813 0.035 Uiso 1 1 calc R U . . .
C32 C 0.7392(3) 0.34626(13) 0.62423(13) 0.0291(6) Uani 1 1 d . . . . .
H32 H 0.781665 0.341448 0.673437 0.035 Uiso 1 1 calc R U . . .
C33 C 0.6057(3) 0.38390(13) 0.60846(13) 0.0275(6) Uani 1 1 d . . . . .
H33 H 0.557166 0.405796 0.646779 0.033 Uiso 1 1 calc R U . . .
C34 C 0.5420(3) 0.38987(12) 0.53648(13) 0.0235(5) Uani 1 1 d . . . . .
H34 H 0.449504 0.415612 0.526135 0.028 Uiso 1 1 calc R U . . .
C35 C 0.3688(3) 0.36344(13) 0.39087(12) 0.0226(5) Uani 1 1 d . . . . .
C36 C 0.2852(3) 0.42339(15) 0.39383(14) 0.0317(6) Uani 1 1 d . . . . .
H36 H 0.338833 0.465105 0.403228 0.038 Uiso 1 1 calc R U . . .
C37 C 0.1241(3) 0.4232(2) 0.38320(17) 0.0506(9) Uani 1 1 d . . . . .
H37 H 0.067979 0.464511 0.386746 0.061 Uiso 1 1 calc R U . . .
C38 C 0.0449(4) 0.3632(2) 0.3675(2) 0.0647(11) Uani 1 1 d . . . . .
H38 H -0.065279 0.363289 0.358934 0.078 Uiso 1 1 calc R U . . .
C39 C 0.1269(4) 0.3031(2) 0.3643(2) 0.0613(10) Uani 1 1 d . . . . .
H39 H 0.072833 0.261727 0.353715 0.074 Uiso 1 1 calc R U . . .
C40 C 0.2880(4) 0.30280(16) 0.37659(16) 0.0401(7) Uani 1 1 d . . . . .
H40 H 0.343390 0.261094 0.375233 0.048 Uiso 1 1 calc R U . . .

loop_
_atom_site_aniso_label
_atom_site_aniso_U_11
_atom_site_aniso_U_22
_atom_site_aniso_U_33
_atom_site_aniso_U_23
_atom_site_aniso_U_13
_atom_site_aniso_U_12
P1 0.0534(5) 0.0235(3) 0.0224(3) -0.0042(3) -0.0013(3) -0.0156(3)
Cl1 0.0862(7) 0.0356(4) 0.0476(5) 0.0040(3) 0.0016(4) 0.0216(4)
N1 0.0260(11) 0.0253(11) 0.0143(9) 0.0015(8) 0.0013(8) -0.0069(8)
C1 0.0129(11) 0.0186(11) 0.0163(10) -0.0006(8) 0.0013(8) 0.0005(8)
C2 0.0149(11) 0.0194(11) 0.0158(10) -0.0004(9) 0.0027(8) 0.0009(9)
C3 0.0162(11) 0.0181(11) 0.0206(11) 0.0013(9) 0.0051(9) -0.0018(9)
C5 0.0179(11) 0.0200(11) 0.0155(10) -0.0031(9) 0.0011(9) 0.0000(9)
C4 0.0182(11) 0.0167(10) 0.0198(11) -0.0017(9) 0.0032(9) -0.0023(9)
C7 0.0206(12) 0.0195(11) 0.0145(10) 0.0002(9) 0.0041(9) 0.0009(9)
C6 0.0135(11) 0.0150(10) 0.0170(10) 0.0013(8) 0.0026(8) 0.0010(8)
C9 0.0194(12) 0.0263(12) 0.0186(11) -0.0015(9) -0.0032(9) -0.0024(9)
C8 0.0267(13) 0.0231(12) 0.0150(11) -0.0003(9) 0.0003(9) -0.0005(10)
C10 0.0226(13) 0.0276(13) 0.0218(11) 0.0006(10) -0.0007(9) -0.0012(10)
C11 0.0245(13) 0.0387(15) 0.0244(12) -0.0035(11) 0.0023(10) 0.0012(11)
C12 0.0268(14) 0.0299(14) 0.0388(15) -0.0059(11) -0.0015(11) 0.0072(11)
C13 0.0326(15) 0.0253(13) 0.0327(14) 0.0018(11) -0.0068(11) 0.0033(11)
C14 0.0315(14) 0.0292(13) 0.0205(12) 0.0031(10) -0.0026(10) 0.0003(11)
C15 0.0299(13) 0.0179(11) 0.0151(10) 0.0038(9) 0.0085(9) 0.0017(10)
C16 0.0371(15) 0.0233(12) 0.0206(12) 0.0012(10) 0.0071(11) 0.0000(11)
C17 0.0573(19) 0.0219(13) 0.0271(13) -0.0021(11) 0.0148(13) 0.0016(12)
C18 0.0520(18) 0.0233(13) 0.0398(15) 0.0041(12) 0.0213(13) 0.0139(13)
C19 0.0335(15) 0.0339(15) 0.0389(15) 0.0094(12) 0.0110(12) 0.0125(12)
C20 0.0302(14) 0.0230(12) 0.0253(12) 0.0027(10) 0.0057(10) 0.0061(10)
C21 0.0185(12) 0.0211(11) 0.0169(10) 0.0027(9) -0.0003(9) 0.0012(9)
C22 0.0218(12) 0.0247(12) 0.0187(11) 0.0017(9) 0.0012(9) 0.0020(10)
C23 0.0243(13) 0.0334(14) 0.0209(12) 0.0062(10) 0.0052(10) 0.0009(11)
C24 0.0308(14) 0.0271(13) 0.0267(13) 0.0102(11) 0.0020(11) -0.0019(11)
C25 0.0299(14) 0.0191(12) 0.0322(13) 0.0018(10) 0.0030(11) 0.0012(10)
C26 0.0266(13) 0.0239(12) 0.0213(12) 0.0001(10) 0.0062(10) -0.0004(10)
C27 0.0350(15) 0.0267(13) 0.0252(13) -0.0042(10) 0.0044(11) -0.0127(11)
C28 0.0210(12) 0.0149(10) 0.0152(10) 0.0010(8) 0.0009(9) -0.0014(9)
C29 0.0218(12) 0.0110(10) 0.0172(10) 0.0014(8) 0.0019(9) -0.0033(8)
C30 0.0270(13) 0.0207(12) 0.0213(11) -0.0014(9) 0.0027(10) 0.0020(10)
C31 0.0295(14) 0.0282(13) 0.0291(13) 0.0020(11) -0.0065(11) 0.0046(11)
C32 0.0386(15) 0.0280(13) 0.0189(12) 0.0014(10) -0.0076(11) -0.0055(11)
C33 0.0403(15) 0.0248(13) 0.0180(11) -0.0052(10) 0.0052(11) -0.0042(11)
C34 0.0281(13) 0.0213(12) 0.0216(11) -0.0001(10) 0.0043(10) 0.0039(10)
C35 0.0214(12) 0.0301(13) 0.0163(11) 0.0090(10) 0.0013(9) -0.0049(10)
C36 0.0236(13) 0.0410(15) 0.0311(14) 0.0149(12) 0.0062(11) 0.0024(11)
C37 0.0259(15) 0.080(2) 0.0475(18) 0.0347(17) 0.0105(13) 0.0146(15)
C38 0.0203(16) 0.114(3) 0.060(2) 0.037(2) 0.0003(15) -0.0121(18)
C39 0.0395(19) 0.087(3) 0.057(2) 0.012(2) 0.0033(16) -0.0393(18)
C40 0.0407(17) 0.0404(16) 0.0392(16) 0.0084(13) 0.0040(13) -0.0198(13)

loop_
_atom_type_symbol
_atom_type_description
_atom_type_scat_dispersion_real
_atom_type_scat_dispersion_imag
_atom_type_scat_source
C C 0.0033 0.0016 'International Tables Vol C Tables 4.2.6.8 and 6.1.1.4'
H H 0.0000 0.0000 'International Tables Vol C Tables 4.2.6.8 and 6.1.1.4'
Cl Cl 0.1484 0.1585 'International Tables Vol C Tables 4.2.6.8 and 6.1.1.4'
N N 0.0061 0.0033 'International Tables Vol C Tables 4.2.6.8 and 6.1.1.4'
P P 0.1023 0.0942 'International Tables Vol C Tables 4.2.6.8 and 6.1.1.4'

loop_
_geom_angle_atom_site_label_1
_geom_angle_atom_site_label_2
_geom_angle_atom_site_label_3
_geom_angle
_geom_angle_site_symmetry_1
_geom_angle_site_symmetry_3
_geom_angle_publ_flag
N1 P1 Cl1 111.94(9) . . ?
C1 N1 P1 147.11(18) . . ?
N1 C1 C6 118.63(19) . . ?
N1 C1 C2 119.66(19) . . ?
C6 C1 C2 121.7(2) . . ?
C3 C2 C1 116.71(19) . . ?
C3 C2 C7 122.34(19) . . ?
C1 C2 C7 120.68(19) . . ?
C4 C3 C2 123.0(2) . . ?
C4 C3 H3 118.5 . . ?
C2 C3 H3 118.5 . . ?
C6 C5 C4 121.4(2) . . ?
C6 C5 H5 119.3 . . ?
C4 C5 H5 119.3 . . ?
C3 C4 C5 118.5(2) . . ?
C3 C4 C27 120.3(2) . . ?
C5 C4 C27 121.2(2) . . ?
C15 C7 C21 109.05(18) . . ?
C15 C7 C2 107.02(17) . . ?
C21 C7 C2 113.44(18) . . ?
C15 C7 C8 110.03(18) . . ?
C21 C7 C8 105.13(18) . . ?
C2 C7 C8 112.14(18) . . ?
C5 C6 C1 118.6(2) . . ?
C5 C6 C28 122.50(19) . . ?
C1 C6 C28 118.90(19) . . ?
C10 C9 C14 117.6(2) . . ?
C10 C9 C8 121.8(2) . . ?
C14 C9 C8 120.4(2) . . ?
C9 C8 C7 118.73(19) . . ?
C9 C8 H8A 107.6 . . ?
C7 C8 H8A 107.6 . . ?
C9 C8 H8B 107.6 . . ?
C7 C8 H8B 107.6 . . ?
H8A C8 H8B 107.1 . . ?
C11 C10 C9 120.9(2) . . ?
C11 C10 H10 119.6 . . ?
C9 C10 H10 119.6 . . ?
C12 C11 C10 120.6(2) . . ?
C12 C11 H11 119.7 . . ?
C10 C11 H11 119.7 . . ?
C13 C12 C11 119.2(2) . . ?
C13 C12 H12 120.4 . . ?
C11 C12 H12 120.4 . . ?
C12 C13 C14 120.4(2) . . ?
C12 C13 H13 119.8 . . ?
C14 C13 H13 119.8 . . ?
C13 C14 C9 121.3(2) . . ?
C13 C14 H14 119.4 . . ?
C9 C14 H14 119.4 . . ?
C20 C15 C16 117.9(2) . . ?
C20 C15 C7 118.9(2) . . ?
C16 C15 C7 123.1(2) . . ?
C15 C16 C17 120.5(3) . . ?
C15 C16 H16 119.8 . . ?
C17 C16 H16 119.8 . . ?
C18 C17 C16 120.6(3) . . ?
C18 C17 H17 119.7 . . ?
C16 C17 H17 119.7 . . ?
C17 C18 C19 119.5(2) . . ?
C17 C18 H18 120.3 . . ?
C19 C18 H18 120.3 . . ?
C18 C19 C20 120.1(3) . . ?
C18 C19 H19 119.9 . . ?
C20 C19 H19 119.9 . . ?
C15 C20 C19 121.5(2) . . ?
C15 C20 H20 119.3 . . ?
C19 C20 H20 119.3 . . ?
C22 C21 C26 117.1(2) . . ?
C22 C21 C7 121.0(2) . . ?
C26 C21 C7 121.4(2) . . ?
C23 C22 C21 121.6(2) . . ?
C23 C22 H22 119.2 . . ?
C21 C22 H22 119.2 . . ?
C24 C23 C22 120.6(2) . . ?
C24 C23 H23 119.7 . . ?
C22 C23 H23 119.7 . . ?
C23 C24 C25 119.0(2) . . ?
C23 C24 H24 120.5 . . ?
C25 C24 H24 120.5 . . ?
C24 C25 C26 120.7(2) . . ?
C24 C25 H25 119.7 . . ?
C26 C25 H25 119.7 . . ?
C25 C26 C21 121.0(2) . . ?
C25 C26 H26 119.5 . . ?
C21 C26 H26 119.5 . . ?
C4 C27 H27A 109.5 . . ?
C4 C27 H27B 109.5 . . ?
H27A C27 H27B 109.5 . . ?
C4 C27 H27C 109.5 . . ?
H27A C27 H27C 109.5 . . ?
H27B C27 H27C 109.5 . . ?
C35 C28 C29 113.53(18) . . ?
C35 C28 C6 111.40(18) . . ?
C29 C28 C6 113.59(18) . . ?
C35 C28 H28 105.8 . . ?
C29 C28 H28 105.8 . . ?
C6 C28 H28 105.8 . . ?
C34 C29 C30 118.2(2) . . ?
C34 C29 C28 123.3(2) . . ?
C30 C29 C28 118.6(2) . . ?
C29 C30 C31 121.3(2) . . ?
C29 C30 H30 119.4 . . ?
C31 C30 H30 119.4 . . ?
C32 C31 C30 119.9(2) . . ?
C32 C31 H31 120.0 . . ?
C30 C31 H31 120.0 . . ?
C31 C32 C33 119.7(2) . . ?
C31 C32 H32 120.2 . . ?
C33 C32 H32 120.2 . . ?
C32 C33 C34 120.1(2) . . ?
C32 C33 H33 119.9 . . ?
C34 C33 H33 119.9 . . ?
C29 C34 C33 120.9(2) . . ?
C29 C34 H34 119.6 . . ?
C33 C34 H34 119.6 . . ?
C36 C35 C40 118.8(2) . . ?
C36 C35 C28 122.0(2) . . ?
C40 C35 C28 119.2(2) . . ?
C35 C36 C37 120.7(3) . . ?
C35 C36 H36 119.6 . . ?
C37 C36 H36 119.6 . . ?
C38 C37 C36 120.3(3) . . ?
C38 C37 H37 119.9 . . ?
C36 C37 H37 119.9 . . ?
C39 C38 C37 119.5(3) . . ?
C39 C38 H38 120.2 . . ?
C37 C38 H38 120.2 . . ?
C38 C39 C40 120.4(3) . . ?
C38 C39 H39 119.8 . . ?
C40 C39 H39 119.8 . . ?
C39 C40 C35 120.3(3) . . ?
C39 C40 H40 119.9 . . ?
C35 C40 H40 119.9 . . ?

loop_
_geom_bond_atom_site_label_1
_geom_bond_atom_site_label_2
_geom_bond_distance
_geom_bond_site_symmetry_2
_geom_bond_publ_flag
P1 N1 1.506(2) . ?
P1 Cl1 2.0940(13) . ?
N1 C1 1.399(3) . ?
C1 C6 1.408(3) . ?
C1 C2 1.413(3) . ?
C2 C3 1.393(3) . ?
C2 C7 1.551(3) . ?
C3 C4 1.389(3) . ?
C3 H3 0.9500 . ?
C5 C6 1.387(3) . ?
C5 C4 1.394(3) . ?
C5 H5 0.9500 . ?
C4 C27 1.509(3) . ?
C7 C15 1.545(3) . ?
C7 C21 1.548(3) . ?
C7 C8 1.577(3) . ?
C6 C28 1.527(3) . ?
C9 C10 1.390(3) . ?
C9 C14 1.400(3) . ?
C9 C8 1.509(3) . ?
C8 H8A 0.9900 . ?
C8 H8B 0.9900 . ?
C10 C11 1.387(4) . ?
C10 H10 0.9500 . ?
C11 C12 1.384(4) . ?
C11 H11 0.9500 . ?
C12 C13 1.377(4) . ?
C12 H12 0.9500 . ?
C13 C14 1.381(4) . ?
C13 H13 0.9500 . ?
C14 H14 0.9500 . ?
C15 C20 1.386(4) . ?
C15 C16 1.397(3) . ?
C16 C17 1.401(4) . ?
C16 H16 0.9500 . ?
C17 C18 1.374(4) . ?
C17 H17 0.9500 . ?
C18 C19 1.382(4) . ?
C18 H18 0.9500 . ?
C19 C20 1.391(4) . ?
C19 H19 0.9500 . ?
C20 H20 0.9500 . ?
C21 C22 1.394(3) . ?
C21 C26 1.396(3) . ?
C22 C23 1.387(3) . ?
C22 H22 0.9500 . ?
C23 C24 1.372(4) . ?
C23 H23 0.9500 . ?
C24 C25 1.383(4) . ?
C24 H24 0.9500 . ?
C25 C26 1.390(3) . ?
C25 H25 0.9500 . ?
C26 H26 0.9500 . ?
C27 H27A 0.9800 . ?
C27 H27B 0.9800 . ?
C27 H27C 0.9800 . ?
C28 C35 1.518(3) . ?
C28 C29 1.527(3) . ?
C28 H28 1.0000 . ?
C29 C34 1.384(3) . ?
C29 C30 1.384(3) . ?
C30 C31 1.389(3) . ?
C30 H30 0.9500 . ?
C31 C32 1.377(4) . ?
C31 H31 0.9500 . ?
C32 C33 1.379(4) . ?
C32 H32 0.9500 . ?
C33 C34 1.392(3) . ?
C33 H33 0.9500 . ?
C34 H34 0.9500 . ?
C35 C36 1.384(4) . ?
C35 C40 1.394(4) . ?
C36 C37 1.387(4) . ?
C36 H36 0.9500 . ?
C37 C38 1.381(5) . ?
C37 H37 0.9500 . ?
C38 C39 1.380(6) . ?
C38 H38 0.9500 . ?
C39 C40 1.389(5) . ?
C39 H39 0.9500 . ?
C40 H40 0.9500 . ?
